data_4037425
loop_
_publ_author_name
'Yamada, Shinji'
'Yamamoto, Natsuo'
'Takamori, Eri'

_publ_section_title
;
 Synthesis of Molecular Seesaw Balances and the Evaluation of
 Pyridinium-\p Interactions.
;
_journal_issue 23
_journal_name_full 'The Journal of organic chemistry'
_journal_page_first 11819
_journal_page_last 11830
_journal_paper_doi 10.1021/acs.joc.6b02295
_journal_volume 81
_journal_year 2016
_chemical_formula_moiety 'C21 H17 N O'
_chemical_formula_sum 'C21 H17 N O'
_chemical_formula_weight 299.37
_space_group_crystal_system triclinic
_space_group_IT_number 2
_space_group_name_Hall '-P 1'
_space_group_name_H-M_alt 'P -1'
_atom_sites_solution_hydrogens geom
_atom_sites_solution_primary direct
_atom_sites_solution_secondary difmap
_cell_angle_alpha 80.9586(14)
_cell_angle_beta 77.7960(15)
_cell_angle_gamma 69.4027(13)
_cell_formula_units_Z 2
_cell_length_a 7.08828(14)
_cell_length_b 8.6929(2)
_cell_length_c 12.9545(3)
_cell_measurement_reflns_used 3132
_cell_measurement_temperature 123
_cell_measurement_theta_max 68.05
_cell_measurement_theta_min 3.50
_cell_volume 727.32(3)
_computing_cell_refinement 'RAPID AUTO'
_computing_data_collection 'RAPID AUTO (Rigaku, ????)'
_computing_data_reduction 'RAPID AUTO'
_computing_molecular_graphics 'CrystalStructure 4.2.1'
_computing_publication_material 'CrystalStructure 4.2.1 (Rigaku, 2016)'
_computing_structure_refinement 'SHELXL Version 2014/7 (Sheldrick, 2008)'
_computing_structure_solution 'SHELXD Version 2013/2 (Sheldrick, 2008)'
_diffrn_ambient_temperature 123
_diffrn_detector_area_resol_mean 10.000
_diffrn_measured_fraction_theta_full 0.975
_diffrn_measured_fraction_theta_max 0.972
_diffrn_measurement_device_type 'Rigaku R-AXIS RAPID'
_diffrn_measurement_method \w
_diffrn_radiation_type 'Cu K\a'
_diffrn_radiation_wavelength 1.54187
_diffrn_reflns_av_R_equivalents 0.0411
_diffrn_reflns_Laue_measured_fraction_full 0.975
_diffrn_reflns_Laue_measured_fraction_max 0.972
_diffrn_reflns_limit_h_max 8
_diffrn_reflns_limit_h_min -8
_diffrn_reflns_limit_k_max 10
_diffrn_reflns_limit_k_min -10
_diffrn_reflns_limit_l_max 15
_diffrn_reflns_limit_l_min -15
_diffrn_reflns_number 7756
_diffrn_reflns_point_group_measured_fraction_full 0.975
_diffrn_reflns_point_group_measured_fraction_max 0.972
_diffrn_reflns_theta_full 67.687
_diffrn_reflns_theta_max 68.243
_diffrn_reflns_theta_min 3.505
_diffrn_standards_number 0
_exptl_absorpt_coefficient_mu 0.654
_exptl_absorpt_correction_type none
_exptl_crystal_colour colorless
_exptl_crystal_density_diffrn 1.367
_exptl_crystal_density_method 'not measured'
_exptl_crystal_description platelet
_exptl_crystal_F_000 316.00
_exptl_crystal_size_max 0.300
_exptl_crystal_size_mid 0.300
_exptl_crystal_size_min 0.100
_refine_diff_density_max 1.00
_refine_diff_density_min -0.37
_refine_ls_extinction_coef 0.006(2)
_refine_ls_extinction_method SHELXL
_refine_ls_goodness_of_fit_ref 1.129
_refine_ls_hydrogen_treatment constr
_refine_ls_number_parameters 209
_refine_ls_number_reflns 2594
_refine_ls_number_restraints 0
_refine_ls_R_factor_all 0.0820
_refine_ls_R_factor_gt 0.0647
_refine_ls_shift/su_max 0.000
_refine_ls_structure_factor_coef Fsqd
_refine_ls_weighting_details 'w = 1/[\s^2^(Fo^2^)+(0.1242P)^2^] where P=(Fo^2^+2Fc^2^)/3'
_refine_ls_weighting_scheme calc
_refine_ls_wR_factor_gt 0.1952
_refine_ls_wR_factor_ref 0.2123
_reflns_Friedel_coverage 0.000
_reflns_number_gt 1793
_reflns_number_total 2594
_reflns_threshold_expression F^2^>2.0\s(F^2^)
_cod_data_source_file jo6b02295_si_002.cif
_cod_data_source_block Compd-4
_cod_database_code 4037425

loop_
_space_group_symop_id
_space_group_symop_operation_xyz
1 +X,+Y,+Z
2 -X,-Y,-Z

loop_
_atom_site_label
_atom_site_type_symbol
_atom_site_fract_x
_atom_site_fract_y
_atom_site_fract_z
_atom_site_U_iso_or_equiv
_atom_site_adp_type
_atom_site_occupancy
_atom_site_site_symmetry_order
_atom_site_calc_flag
_atom_site_refinement_flags_posn
_atom_site_refinement_flags_adp
O1 O 0.5330(3) 0.6449(3) 0.33718(18) 0.0564(7) Uani 1 1 d . .
N1 N 0.3812(3) 0.5974(3) 0.33020(18) 0.0343(6) Uani 1 1 d . .
C1 C 0.3265(4) 0.4830(3) 0.4042(2) 0.0361(7) Uani 1 1 d . .
H1 H 0.4019 0.4361 0.4606 0.043 Uiso 1 1 calc R U
C2 C 0.1643(4) 0.4350(3) 0.3984(2) 0.0366(7) Uani 1 1 d . .
H2 H 0.1300 0.3539 0.4497 0.044 Uiso 1 1 calc R U
C3 C 0.0499(4) 0.5047(3) 0.3174(2) 0.0324(7) Uani 1 1 d . .
H3 H -0.0661 0.4757 0.3145 0.039 Uiso 1 1 calc R U
C4 C 0.1090(3) 0.6172(3) 0.2412(2) 0.0287(6) Uani 1 1 d . .
C5 C 0.2773(3) 0.6595(3) 0.2463(2) 0.0298(6) Uani 1 1 d . .
C6 C 0.3501(3) 0.7732(3) 0.1593(2) 0.0312(7) Uani 1 1 d . .
H6 H 0.4982 0.7518 0.1594 0.037 Uiso 1 1 calc R U
C7 C 0.3302(4) 0.7308(3) 0.0546(2) 0.0310(6) Uani 1 1 d . .
C8 C 0.4785(4) 0.7308(3) -0.0348(2) 0.0340(7) Uani 1 1 d . .
H8 H 0.5977 0.7539 -0.0302 0.041 Uiso 1 1 calc R U
C9 C 0.4517(4) 0.6969(3) -0.1309(2) 0.0388(7) Uani 1 1 d . .
H9 H 0.5529 0.6975 -0.1920 0.047 Uiso 1 1 calc R U
C10 C 0.2799(4) 0.6625(3) -0.1388(2) 0.0374(7) Uani 1 1 d . .
H10 H 0.2635 0.6388 -0.2048 0.045 Uiso 1 1 calc R U
C11 C 0.1306(4) 0.6625(3) -0.0496(2) 0.0351(7) Uani 1 1 d . .
H11 H 0.0111 0.6406 -0.0551 0.042 Uiso 1 1 calc R U
C12 C 0.1558(3) 0.6946(3) 0.0481(2) 0.0305(6) Uani 1 1 d . .
C13 C -0.0001(3) 0.6976(3) 0.1474(2) 0.0311(7) Uani 1 1 d . .
H13 H -0.0849 0.6312 0.1388 0.037 Uiso 1 1 calc R U
C14 C -0.1454(4) 0.8784(3) 0.1655(2) 0.0332(7) Uani 1 1 d . .
H14A H -0.1216 0.9496 0.1000 0.040 Uiso 1 1 calc R U
H14B H -0.2881 0.8795 0.1746 0.040 Uiso 1 1 calc R U
C15 C -0.1274(4) 0.9565(3) 0.2578(2) 0.0326(7) Uani 1 1 d . .
C16 C -0.2947(4) 0.9978(3) 0.3403(2) 0.0369(7) Uani 1 1 d . .
H16 H -0.4086 0.9638 0.3414 0.044 Uiso 1 1 calc R U
C17 C -0.2972(4) 1.0876(3) 0.4205(2) 0.0400(7) Uani 1 1 d . .
H17 H -0.4131 1.1167 0.4750 0.048 Uiso 1 1 calc R U
C18 C -0.1313(4) 1.1341(3) 0.4207(2) 0.0410(7) Uani 1 1 d . .
H18 H -0.1331 1.1975 0.4745 0.049 Uiso 1 1 calc R U
C19 C 0.0394(4) 1.0884(3) 0.3420(2) 0.0369(7) Uani 1 1 d . .
H19 H 0.1552 1.1180 0.3443 0.044 Uiso 1 1 calc R U
C20 C 0.0448(4) 1.0005(3) 0.2603(2) 0.0323(7) Uani 1 1 d . .
C21 C 0.2316(4) 0.9607(3) 0.1740(2) 0.0318(6) Uani 1 1 d . .
H21A H 0.3283 1.0100 0.1890 0.038 Uiso 1 1 calc R U
H21B H 0.1886 1.0157 0.1058 0.038 Uiso 1 1 calc R U

loop_
_atom_site_aniso_label
_atom_site_aniso_U_11
_atom_site_aniso_U_22
_atom_site_aniso_U_33
_atom_site_aniso_U_23
_atom_site_aniso_U_13
_atom_site_aniso_U_12
O1 0.0466(12) 0.0570(15) 0.0720(16) -0.0059(12) -0.0244(11) -0.0166(10)
N1 0.0267(11) 0.0311(13) 0.0472(14) -0.0094(10) -0.0124(10) -0.0060(9)
C1 0.0357(14) 0.0323(16) 0.0399(16) -0.0069(12) -0.0124(12) -0.0055(12)
C2 0.0356(14) 0.0327(16) 0.0379(15) -0.0066(12) -0.0031(12) -0.0074(12)
C3 0.0269(12) 0.0302(15) 0.0416(15) -0.0121(12) -0.0030(11) -0.0092(11)
C4 0.0222(11) 0.0250(14) 0.0374(15) -0.0094(11) -0.0053(10) -0.0031(10)
C5 0.0250(12) 0.0232(14) 0.0382(15) -0.0088(11) -0.0069(11) -0.0006(10)
C6 0.0207(12) 0.0331(15) 0.0412(15) -0.0067(12) -0.0095(11) -0.0069(10)
C7 0.0236(12) 0.0260(14) 0.0397(15) -0.0072(11) -0.0061(11) -0.0014(10)
C8 0.0247(12) 0.0294(15) 0.0435(16) -0.0036(12) -0.0048(11) -0.0038(11)
C9 0.0320(14) 0.0304(15) 0.0410(16) -0.0026(12) -0.0022(12) 0.0028(11)
C10 0.0377(14) 0.0301(15) 0.0371(15) -0.0079(12) -0.0092(12) 0.0013(12)
C11 0.0290(13) 0.0286(15) 0.0436(16) -0.0049(12) -0.0102(12) -0.0017(11)
C12 0.0229(12) 0.0265(14) 0.0388(15) -0.0070(11) -0.0076(11) -0.0011(10)
C13 0.0238(12) 0.0306(15) 0.0416(15) -0.0075(12) -0.0088(11) -0.0084(10)
C14 0.0214(11) 0.0328(15) 0.0462(16) -0.0098(12) -0.0104(11) -0.0047(10)
C15 0.0262(12) 0.0281(14) 0.0414(16) -0.0041(12) -0.0091(11) -0.0042(10)
C16 0.0263(12) 0.0339(16) 0.0469(16) -0.0031(13) -0.0062(12) -0.0057(11)
C17 0.0363(14) 0.0344(16) 0.0410(16) -0.0047(13) -0.0017(12) -0.0036(12)
C18 0.0487(16) 0.0324(16) 0.0403(16) -0.0080(13) -0.0106(13) -0.0075(13)
C19 0.0360(14) 0.0324(16) 0.0424(16) -0.0055(13) -0.0116(12) -0.0078(12)
C20 0.0266(12) 0.0284(15) 0.0406(15) -0.0028(12) -0.0108(11) -0.0046(11)
C21 0.0280(12) 0.0296(15) 0.0403(15) -0.0043(12) -0.0096(11) -0.0100(11)

loop_
_atom_type_symbol
_atom_type_description
_atom_type_scat_dispersion_real
_atom_type_scat_dispersion_imag
_atom_type_scat_source
C C 0.0181 0.0091
;
International Tables for Crystallography
(Vol. C, Tables 4.2.6.8 and 6.1.1.4)
;
H H 0.0000 0.0000
;
International Tables for Crystallography
(Vol. C, Table 6.1.1.4)
;
O O 0.0492 0.0322
;
International Tables for Crystallography
(Vol. C, Tables 4.2.6.8 and 6.1.1.4)
;
N N 0.0311 0.0180
;
International Tables for Crystallography
(Vol. C, Tables 4.2.6.8 and 6.1.1.4)
;

loop_
_geom_angle_atom_site_label_1
_geom_angle_atom_site_label_2
_geom_angle_atom_site_label_3
_geom_angle
O1 N1 C1 120.8(2)
O1 N1 C5 119.9(2)
C1 N1 C5 119.2(2)
N1 C1 C2 121.0(2)
N1 C1 H1 119.5
C2 C1 H1 119.5
C1 C2 C3 120.2(3)
C1 C2 H2 119.9
C3 C2 H2 119.9
C4 C3 C2 118.5(2)
C4 C3 H3 120.7
C2 C3 H3 120.7
C5 C4 C3 120.4(2)
C5 C4 C13 116.3(2)
C3 C4 C13 123.2(2)
N1 C5 C4 120.4(2)
N1 C5 C6 119.3(2)
C4 C5 C6 120.3(2)
C7 C6 C5 108.4(2)
C7 C6 C21 110.7(2)
C5 C6 C21 113.1(2)
C7 C6 H6 108.2
C5 C6 H6 108.2
C21 C6 H6 108.2
C8 C7 C12 120.2(2)
C8 C7 C6 121.3(2)
C12 C7 C6 118.5(2)
C9 C8 C7 119.7(2)
C9 C8 H8 120.1
C7 C8 H8 120.1
C10 C9 C8 120.8(2)
C10 C9 H9 119.6
C8 C9 H9 119.6
C9 C10 C11 119.8(3)
C9 C10 H10 120.1
C11 C10 H10 120.1
C10 C11 C12 120.2(2)
C10 C11 H11 119.9
C12 C11 H11 119.9
C11 C12 C7 119.3(2)
C11 C12 C13 123.0(2)
C7 C12 C13 117.8(2)
C12 C13 C4 109.37(18)
C12 C13 C14 110.9(2)
C4 C13 C14 111.7(2)
C12 C13 H13 108.3
C4 C13 H13 108.3
C14 C13 H13 108.3
C15 C14 C13 117.8(2)
C15 C14 H14A 107.9
C13 C14 H14A 107.9
C15 C14 H14B 107.9
C13 C14 H14B 107.9
H14A C14 H14B 107.2
C16 C15 C20 118.6(2)
C16 C15 C14 118.6(2)
C20 C15 C14 122.5(2)
C17 C16 C15 121.3(3)
C17 C16 H16 119.3
C15 C16 H16 119.3
C18 C17 C16 119.6(3)
C18 C17 H17 120.2
C16 C17 H17 120.2
C17 C18 C19 119.9(3)
C17 C18 H18 120.0
C19 C18 H18 120.0
C20 C19 C18 121.6(3)
C20 C19 H19 119.2
C18 C19 H19 119.2
C19 C20 C15 118.8(2)
C19 C20 C21 119.1(2)
C15 C20 C21 122.0(2)
C20 C21 C6 116.8(2)
C20 C21 H21A 108.1
C6 C21 H21A 108.1
C20 C21 H21B 108.1
C6 C21 H21B 108.1
H21A C21 H21B 107.3

loop_
_geom_bond_atom_site_label_1
_geom_bond_atom_site_label_2
_geom_bond_distance
O1 N1 1.304(3)
N1 C1 1.369(3)
N1 C5 1.374(3)
C1 C2 1.374(4)
C1 H1 0.9500
C2 C3 1.393(3)
C2 H2 0.9500
C3 C4 1.384(3)
C3 H3 0.9500
C4 C5 1.383(3)
C4 C13 1.521(3)
C5 C6 1.509(3)
C6 C7 1.506(4)
C6 C21 1.571(3)
C6 H6 1.0000
C7 C8 1.389(4)
C7 C12 1.400(3)
C8 C9 1.388(4)
C8 H8 0.9500
C9 C10 1.379(4)
C9 H9 0.9500
C10 C11 1.392(4)
C10 H10 0.9500
C11 C12 1.397(4)
C11 H11 0.9500
C12 C13 1.505(3)
C13 C14 1.569(3)
C13 H13 1.0000
C14 C15 1.513(4)
C14 H14A 0.9900
C14 H14B 0.9900
C15 C16 1.401(4)
C15 C20 1.409(3)
C16 C17 1.388(4)
C16 H16 0.9500
C17 C18 1.372(4)
C17 H17 0.9500
C18 C19 1.388(4)
C18 H18 0.9500
C19 C20 1.387(4)
C19 H19 0.9500
C20 C21 1.515(3)
C21 H21A 0.9900
C21 H21B 0.9900

loop_
_geom_torsion_atom_site_label_1
_geom_torsion_atom_site_label_2
_geom_torsion_atom_site_label_3
_geom_torsion_atom_site_label_4
_geom_torsion
O1 N1 C1 C2 178.7(2)
C5 N1 C1 C2 -2.8(4)
N1 C1 C2 C3 -1.2(4)
C1 C2 C3 C4 2.7(4)
C2 C3 C4 C5 -0.4(4)
C2 C3 C4 C13 178.2(2)
O1 N1 C5 C4 -176.3(2)
C1 N1 C5 C4 5.2(4)
O1 N1 C5 C6 4.2(3)
C1 N1 C5 C6 -174.2(2)
C3 C4 C5 N1 -3.6(4)
C13 C4 C5 N1 177.7(2)
C3 C4 C5 C6 175.8(2)
C13 C4 C5 C6 -2.8(3)
N1 C5 C6 C7 140.3(2)
C4 C5 C6 C7 -39.1(3)
N1 C5 C6 C21 -96.5(3)
C4 C5 C6 C21 84.1(3)
C5 C6 C7 C8 -140.6(2)
C21 C6 C7 C8 94.9(3)
C5 C6 C7 C12 40.9(3)
C21 C6 C7 C12 -83.7(3)
C12 C7 C8 C9 0.8(4)
C6 C7 C8 C9 -177.7(2)
C7 C8 C9 C10 -0.3(4)
C8 C9 C10 C11 0.4(4)
C9 C10 C11 C12 -1.0(4)
C10 C11 C12 C7 1.6(4)
C10 C11 C12 C13 179.6(2)
C8 C7 C12 C11 -1.5(4)
C6 C7 C12 C11 177.1(2)
C8 C7 C12 C13 -179.6(2)
C6 C7 C12 C13 -1.0(3)
C11 C12 C13 C4 140.4(2)
C7 C12 C13 C4 -41.5(3)
C11 C12 C13 C14 -96.0(3)
C7 C12 C13 C14 82.1(3)
C5 C4 C13 C12 43.4(3)
C3 C4 C13 C12 -135.2(2)
C5 C4 C13 C14 -79.8(3)
C3 C4 C13 C14 101.6(3)
C12 C13 C14 C15 -110.9(3)
C4 C13 C14 C15 11.4(3)
C13 C14 C15 C16 -115.9(3)
C13 C14 C15 C20 69.0(3)
C20 C15 C16 C17 3.2(4)
C14 C15 C16 C17 -172.1(2)
C15 C16 C17 C18 -1.4(4)
C16 C17 C18 C19 -1.3(4)
C17 C18 C19 C20 2.1(4)
C18 C19 C20 C15 -0.3(4)
C18 C19 C20 C21 177.3(2)
C16 C15 C20 C19 -2.4(3)
C14 C15 C20 C19 172.7(2)
C16 C15 C20 C21 -179.8(2)
C14 C15 C20 C21 -4.7(4)
C19 C20 C21 C6 120.4(3)
C15 C20 C21 C6 -62.1(3)
C7 C6 C21 C20 112.5(2)
C5 C6 C21 C20 -9.4(3)
